data_1556604
loop_
_publ_author_name
'Arefyeva, N.'
'Sandleben, A.'
'Krest, A.'
'Baumann, U.'
'Schafer, M.'
'Kempf, M.'
'Klein, A.'

_publ_section_title
;
 [2 x 2] Molecular Grids of Ni(II) and Zn(II) with Redox-Active
 1,4-Pyrazine-Bis(thiosemicarbazone) Ligands
;
_journal_name_full Inorganics
_journal_page_first 51
_journal_paper_doi 10.3390/inorganics6020051
_journal_volume 6
_journal_year 2018
_chemical_formula_moiety 'C40 H48 N32 Ni4 S8'
_chemical_formula_sum 'C40 H48 N32 Ni4 S8'
_chemical_formula_weight 1468.42
_space_group_crystal_system tetragonal
_space_group_IT_number 97
_space_group_name_Hall 'I 4 2'
_space_group_name_H-M_alt 'I 4 2 2'
_atom_sites_solution_hydrogens mixed
_cell_angle_alpha 90
_cell_angle_beta 90
_cell_angle_gamma 90
_cell_formula_units_Z 2
_cell_length_a 18.8863(9)
_cell_length_b 18.8863(9)
_cell_length_c 18.4813(10)
_cell_measurement_reflns_used 31910
_cell_measurement_temperature 293(2)
_cell_measurement_theta_max 26.782
_cell_measurement_theta_min 2.157
_cell_volume 6592.1(6)
_computing_cell_refinement 'X-AREA (STOE & Cie 2001)'
_computing_data_collection 'X-AREA (STOE & Cie 2001)'
_computing_data_reduction 'X-RED (STOE & Cie 2001)'
_computing_molecular_graphics 'DIAMOND (Brandenburg, 2006)'
_computing_publication_material 'WinGX publication routines (Farrugia, 2012)'
_computing_structure_refinement 'SHELXL-2013 (Sheldrick, 2013)'
_computing_structure_solution 'SIR92 (Giacovazzo et al, 1993)'
_diffrn_ambient_temperature 293(2)
_diffrn_measured_fraction_theta_full 0.999
_diffrn_measured_fraction_theta_max 0.996
_diffrn_measurement_device_type 'STOE IPDS IIT'
_diffrn_measurement_method '\w and \f scans'
_diffrn_radiation_monochromator graphite
_diffrn_radiation_source 'fine-focus sealed tube'
_diffrn_radiation_type MoK\a
_diffrn_radiation_wavelength 0.71073
_diffrn_reflns_av_R_equivalents 0.2731
_diffrn_reflns_av_unetI/netI 0.1579
_diffrn_reflns_Laue_measured_fraction_full 0.999
_diffrn_reflns_Laue_measured_fraction_max 0.996
_diffrn_reflns_limit_h_max 23
_diffrn_reflns_limit_h_min -23
_diffrn_reflns_limit_k_max 23
_diffrn_reflns_limit_k_min -22
_diffrn_reflns_limit_l_max 23
_diffrn_reflns_limit_l_min -23
_diffrn_reflns_number 31910
_diffrn_reflns_point_group_measured_fraction_full 0.999
_diffrn_reflns_point_group_measured_fraction_max 0.996
_diffrn_reflns_theta_full 25.242
_diffrn_reflns_theta_max 26.782
_diffrn_reflns_theta_min 2.157
_exptl_absorpt_coefficient_mu 0.718
_exptl_absorpt_correction_T_max 0.8550
_exptl_absorpt_correction_T_min 0.4586
_exptl_absorpt_correction_type numerical
_exptl_absorpt_process_details
;
The absorption correction (X-RED; Stoe & Cie, 2005) 
was performed after optimizing the crystal shape 
using X-SHAPE (Stoe & Cie, 1999).
;
_exptl_crystal_colour blue
_exptl_crystal_density_diffrn 0.740
_exptl_crystal_density_method 'not measured'
_exptl_crystal_description prism
_exptl_crystal_F_000 1504
_exptl_crystal_size_max 0.2
_exptl_crystal_size_mid 0.2
_exptl_crystal_size_min 0.1
_refine_diff_density_max 2.441
_refine_diff_density_min -0.681
_refine_diff_density_rms 0.162
_refine_ls_abs_structure_details
;
 Refined as an inversion twin.
;
_refine_ls_abs_structure_Flack 0.48(11)
_refine_ls_extinction_coef .
_refine_ls_extinction_method none
_refine_ls_goodness_of_fit_ref 0.989
_refine_ls_hydrogen_treatment constr
_refine_ls_matrix_type full
_refine_ls_number_parameters 97
_refine_ls_number_reflns 3526
_refine_ls_number_restraints 0
_refine_ls_restrained_S_all 0.989
_refine_ls_R_factor_all 0.2531
_refine_ls_R_factor_gt 0.1191
_refine_ls_shift/su_max 0.000
_refine_ls_shift/su_mean 0.000
_refine_ls_structure_factor_coef Fsqd
_refine_ls_weighting_details 'w=1/[\s^2^(Fo^2^)+(0.2000P)^2^] where P=(Fo^2^+2Fc^2^)/3'
_refine_ls_weighting_scheme calc
_refine_ls_wR_factor_gt 0.3035
_refine_ls_wR_factor_ref 0.3937
_reflns_Friedel_coverage 0.760
_reflns_Friedel_fraction_full 1.000
_reflns_Friedel_fraction_max 0.996
_reflns_number_gt 1181
_reflns_number_total 3526
_reflns_threshold_expression 'I > 2\s(I)'
_cod_data_source_file 1484515__NiL1_4_RT.cif
_cod_data_source_block '[Ni4(LMe)4]RT'
_cod_original_cell_volume 6592.1(7)
_cod_database_code 1556604
_shelx_space_group_comment
;
The symmetry employed for this shelxl refinement is uniquely defined
by the following loop, which should always be used as a source of
symmetry information in preference to the above space-group names.
They are only intended as comments.
;
_shelxl_version_number 2013-4

loop_
_space_group_symop_operation_xyz
'x, y, z'
'-y, x, z'
'-x, -y, z'
'y, -x, z'
'x, -y, -z'
'y, x, -z'
'-x, y, -z'
'-y, -x, -z'
'x+1/2, y+1/2, z+1/2'
'-y+1/2, x+1/2, z+1/2'
'-x+1/2, -y+1/2, z+1/2'
'y+1/2, -x+1/2, z+1/2'
'x+1/2, -y+1/2, -z+1/2'
'y+1/2, x+1/2, -z+1/2'
'-x+1/2, y+1/2, -z+1/2'
'-y+1/2, -x+1/2, -z+1/2'

loop_
_atom_site_label
_atom_site_type_symbol
_atom_site_fract_x
_atom_site_fract_y
_atom_site_fract_z
_atom_site_U_iso_or_equiv
_atom_site_adp_type
_atom_site_occupancy
_atom_site_site_symmetry_order
_atom_site_calc_flag
_atom_site_refinement_flags_posn
_atom_site_refinement_flags_adp
_atom_site_refinement_flags_occupancy
_atom_site_disorder_assembly
_atom_site_disorder_group
Ni1 Ni 0.18415(10) -0.18415(10) 0.0000 0.0527(9) Uani 1 2 d S T P . .
S1 S 0.2972(4) -0.1885(5) 0.0478(4) 0.114(2) Uani 1 1 d . . . . .
N1 N 0.0736(6) -0.1828(8) -0.0043(8) 0.052(3) Uani 1 1 d . . . . .
N2 N 0.1595(8) -0.1973(9) 0.1022(8) 0.066(5) Uani 1 1 d . . . . .
N3 N 0.2049(8) -0.2057(9) 0.1596(7) 0.063(4) Uani 1 1 d . . . . .
N4 N 0.3231(17) -0.2229(14) 0.1813(16) 0.182(14) Uani 1 1 d . . . . .
H4A H 0.3140 -0.2316 0.2261 0.219 Uiso 1 1 d R U . . .
H4B H 0.3662 -0.2232 0.1662 0.219 Uiso 1 1 d R U . . .
C1 C -0.0481(12) -0.1832(9) 0.0557(12) 0.067(6) Uani 1 1 d . . . . .
H1 H -0.0751 -0.1807 0.0977 0.080 Uiso 1 1 calc R U . . .
C2 C 0.0329(9) -0.1876(11) 0.0610(8) 0.053(4) Uani 1 1 d . . . . .
C3 C 0.0903(11) -0.1949(12) 0.1186(9) 0.069(5) Uani 1 1 d . . . . .
C4 C 0.2680(13) -0.2081(13) 0.1345(11) 0.090(7) Uani 1 1 d . . . . .
C5A C 0.100(6) -0.223(6) 0.218(4) 0.18(4) Uiso 0.51(8) 1 d . . P A 1
H5A H 0.1497 -0.2245 0.2302 0.275 Uiso 0.51(8) 1 calc R U P A 1
H5B H 0.0800 -0.2691 0.2244 0.275 Uiso 0.51(8) 1 calc R U P A 1
H5C H 0.0766 -0.1895 0.2483 0.275 Uiso 0.51(8) 1 calc R U P A 1
C5B C 0.060(3) -0.189(3) 0.205(2) 0.071(17) Uiso 0.49(8) 1 d . . P A 2
H5D H 0.0983 -0.1939 0.2381 0.106 Uiso 0.49(8) 1 calc R U P A 2
H5E H 0.0254 -0.2254 0.2133 0.106 Uiso 0.49(8) 1 calc R U P A 2
H5F H 0.0377 -0.1434 0.2117 0.106 Uiso 0.49(8) 1 calc R U P A 2

loop_
_atom_site_aniso_label
_atom_site_aniso_U_11
_atom_site_aniso_U_22
_atom_site_aniso_U_33
_atom_site_aniso_U_23
_atom_site_aniso_U_13
_atom_site_aniso_U_12
Ni1 0.0580(11) 0.0580(11) 0.0419(13) -0.0032(13) -0.0032(13) 0.0048(15)
S1 0.082(4) 0.163(7) 0.097(4) 0.019(5) -0.006(4) 0.033(5)
N1 0.046(6) 0.077(8) 0.033(6) 0.001(10) -0.007(8) -0.001(6)
N2 0.059(9) 0.082(11) 0.056(8) -0.005(8) -0.005(6) 0.033(8)
N3 0.049(10) 0.086(13) 0.053(7) -0.003(9) -0.023(8) 0.013(6)
N4 0.20(3) 0.14(2) 0.20(3) -0.01(2) -0.11(3) 0.00(2)
C1 0.096(15) 0.035(9) 0.069(13) 0.026(10) 0.040(12) -0.001(11)
C2 0.062(9) 0.070(12) 0.028(8) -0.002(8) 0.009(7) -0.033(9)
C3 0.085(14) 0.088(15) 0.033(8) 0.015(9) 0.001(8) -0.015(12)
C4 0.088(16) 0.12(2) 0.061(12) 0.033(13) -0.032(12) 0.020(14)

loop_
_atom_type_symbol
_atom_type_description
_atom_type_scat_dispersion_real
_atom_type_scat_dispersion_imag
_atom_type_scat_source
C C 0.0033 0.0016 'International Tables Vol C Tables 4.2.6.8 and 6.1.1.4'
H H 0.0000 0.0000 'International Tables Vol C Tables 4.2.6.8 and 6.1.1.4'
N N 0.0061 0.0033 'International Tables Vol C Tables 4.2.6.8 and 6.1.1.4'
Ni Ni 0.3393 1.1124 'International Tables Vol C Tables 4.2.6.8 and 6.1.1.4'
S S 0.1246 0.1234 'International Tables Vol C Tables 4.2.6.8 and 6.1.1.4'

loop_
_geom_angle_atom_site_label_1
_geom_angle_atom_site_label_2
_geom_angle_atom_site_label_3
_geom_angle
_geom_angle_site_symmetry_1
_geom_angle_site_symmetry_3
N2 Ni1 N2 171.0(8) 8 .
N2 Ni1 N1 95.0(6) 8 .
N2 Ni1 N1 78.5(6) . .
N2 Ni1 N1 78.5(6) 8 8
N2 Ni1 N1 95.0(6) . 8
N1 Ni1 N1 88.7(8) . 8
N2 Ni1 S1 105.0(5) 8 .
N2 Ni1 S1 81.2(5) . .
N1 Ni1 S1 159.7(5) . .
N1 Ni1 S1 91.8(5) 8 .
N2 Ni1 S1 81.2(5) 8 8
N2 Ni1 S1 105.0(5) . 8
N1 Ni1 S1 91.8(5) . 8
N1 Ni1 S1 159.7(5) 8 8
S1 Ni1 S1 94.6(4) . 8
C4 S1 Ni1 93.8(8) . .
C1 N1 C2 120.5(15) 7 .
C1 N1 Ni1 119.0(15) 7 .
C2 N1 Ni1 120.2(11) . .
C3 N2 N3 116.0(15) . .
C3 N2 Ni1 116.4(11) . .
N3 N2 Ni1 127.6(12) . .
C4 N3 N2 107.8(15) . .
C4 N4 H4A 119.4 . .
C4 N4 H4B 120.6 . .
H4A N4 H4B 120.0 . .
N1 C1 C2 120.5(19) 7 .
N1 C1 H1 119.7 7 .
C2 C1 H1 119.7 . .
N1 C2 C3 102.2(14) . .
N1 C2 C1 118.5(15) . .
C3 C2 C1 139.3(17) . .
N2 C3 C2 122.6(15) . .
N2 C3 C5B 123(2) . .
C2 C3 C5B 114(2) . .
N2 C3 C5A 96(3) . .
C2 C3 C5A 140(3) . .
N3 C4 N4 119(2) . .
N3 C4 S1 128.6(14) . .
N4 C4 S1 113(2) . .
C3 C5A H5A 109.5 . .
C3 C5A H5B 109.5 . .
H5A C5A H5B 109.5 . .
C3 C5A H5C 109.5 . .
H5A C5A H5C 109.5 . .
H5B C5A H5C 109.5 . .
C3 C5B H5D 109.5 . .
C3 C5B H5E 109.5 . .
H5D C5B H5E 109.5 . .
C3 C5B H5F 109.5 . .
H5D C5B H5F 109.5 . .
H5E C5B H5F 109.5 . .

loop_
_geom_bond_atom_site_label_1
_geom_bond_atom_site_label_2
_geom_bond_distance
_geom_bond_site_symmetry_2
Ni1 N2 1.961(15) 8
Ni1 N2 1.961(15) .
Ni1 N1 2.090(12) .
Ni1 N1 2.090(12) 8
Ni1 S1 2.313(7) .
Ni1 S1 2.313(7) 8
S1 C4 1.73(2) .
N1 C1 1.07(2) 7
N1 C2 1.43(2) .
N2 C3 1.34(2) .
N2 N3 1.374(18) .
N3 C4 1.28(3) .
N4 C4 1.38(3) .
N4 H4A 0.8599 .
N4 H4B 0.8601 .
C1 N1 1.07(2) 7
C1 C2 1.54(3) .
C1 H1 0.9300 .
C2 C3 1.53(2) .
C3 C5B 1.70(4) .
C3 C5A 1.92(8) .
C5A H5A 0.9600 .
C5A H5B 0.9600 .
C5A H5C 0.9600 .
C5B H5D 0.9600 .
C5B H5E 0.9600 .
C5B H5F 0.9600 .

loop_
_geom_torsion_atom_site_label_1
_geom_torsion_atom_site_label_2
_geom_torsion_atom_site_label_3
_geom_torsion_atom_site_label_4
_geom_torsion
_geom_torsion_site_symmetry_1
_geom_torsion_site_symmetry_2
_geom_torsion_site_symmetry_3
_geom_torsion_site_symmetry_4
C3 N2 N3 C4 179(2) . . . .
Ni1 N2 N3 C4 -4(3) . . . .
C1 N1 C2 C3 173(2) 7 . . .
Ni1 N1 C2 C3 -2(2) . . . .
C1 N1 C2 C1 -8(2) 7 . . .
Ni1 N1 C2 C1 177.4(14) . . . .
N1 C1 C2 N1 7(3) 7 . . .
N1 C1 C2 C3 -174(2) 7 . . .
N3 N2 C3 C2 -178.5(18) . . . .
Ni1 N2 C3 C2 4(3) . . . .
N3 N2 C3 C5B 10(3) . . . .
Ni1 N2 C3 C5B -167(2) . . . .
N3 N2 C3 C5A -10(4) . . . .
Ni1 N2 C3 C5A 173(3) . . . .
N1 C2 C3 N2 -1(3) . . . .
C1 C2 C3 N2 180(2) . . . .
N1 C2 C3 C5B 171(2) . . . .
C1 C2 C3 C5B -8(4) . . . .
N1 C2 C3 C5A -164(5) . . . .
C1 C2 C3 C5A 17(7) . . . .
N2 N3 C4 N4 -174(2) . . . .
N2 N3 C4 S1 11(3) . . . .
Ni1 S1 C4 N3 -12(3) . . . .
Ni1 S1 C4 N4 173.6(19) . . . .
